data_2010526
loop_
_publ_author_name
'Hanna, John V.'
'Ng, Seik Weng'

_publ_section_title
;
 Disorder in the lactato group of
 (lactato-<i>O</i>,<i>O</i>')bis(triphenylphosphine-<i>P</i>)silver(I)
 corroborated by ^31^P two-dimensional CPCOSY NMR
;
_journal_issue 1
_journal_name_full 'Acta Crystallographica Section C'
_journal_page_first 24
_journal_page_last 25
_journal_paper_doi 10.1107/S0108270199012202
_journal_volume 56
_journal_year 2000
_chemical_formula_iupac '[Ag (C3 H5 O3) (C18 H15 P)2]'
_chemical_formula_moiety 'C39 H35 Ag O3 P2'
_chemical_formula_sum 'C39 H35 Ag O3 P2'
_chemical_formula_weight 721.48
_chemical_name_systematic
;
 (Lactato-O,O')bis(triphenylphosphine-P)silver(I)
;
_space_group_IT_number 2
_symmetry_cell_setting triclinic
_symmetry_space_group_name_Hall '-P 1'
_symmetry_space_group_name_H-M 'P -1'
_audit_creation_method SHELXL97
_cell_angle_alpha 73.9670(10)
_cell_angle_beta 66.2420(10)
_cell_angle_gamma 62.5980(10)
_cell_formula_units_Z 2
_cell_length_a 12.57450(10)
_cell_length_b 12.88440(10)
_cell_length_c 13.04380(10)
_cell_measurement_reflns_used 8418
_cell_measurement_temperature 298(2)
_cell_measurement_theta_max 29.25
_cell_measurement_theta_min 1.79
_cell_volume 1706.43(3)
_computing_cell_refinement 'SAINT (Siemens, 1996)'
_computing_data_collection 'SMART (Siemens, 1996)'
_computing_data_reduction SAINT
_computing_molecular_graphics 'ORTEPII (Johnson, 1976)'
_computing_publication_material SHELXL97
_computing_structure_refinement 'SHELXL97 (Sheldrick, 1997a)'
_computing_structure_solution 'SHELXS97 (Sheldrick, 1997b)'
_diffrn_ambient_temperature 298(2)
_diffrn_measured_fraction_theta_full .961
_diffrn_measured_fraction_theta_max .961
_diffrn_measurement_device_type 'Siemens CCD area-detector'
_diffrn_measurement_method 'frames \w scan'
_diffrn_radiation_monochromator graphite
_diffrn_radiation_source 'fine-focus sealed tube'
_diffrn_radiation_type MoK\a
_diffrn_radiation_wavelength .71073
_diffrn_reflns_av_R_equivalents .015
_diffrn_reflns_av_sigmaI/netI .029
_diffrn_reflns_limit_h_max 14
_diffrn_reflns_limit_h_min -10
_diffrn_reflns_limit_k_max 15
_diffrn_reflns_limit_k_min -15
_diffrn_reflns_limit_l_max 15
_diffrn_reflns_limit_l_min -15
_diffrn_reflns_number 8775
_diffrn_reflns_theta_full 25.00
_diffrn_reflns_theta_max 25
_diffrn_reflns_theta_min 1.79
_exptl_absorpt_coefficient_mu .721
_exptl_absorpt_correction_T_max .875
_exptl_absorpt_correction_T_min .727
_exptl_absorpt_correction_type empirical
_exptl_absorpt_process_details 'SADABS (Sheldrick, 1996)'
_exptl_crystal_colour Colourless
_exptl_crystal_density_diffrn 1.404
_exptl_crystal_density_method 'not measured'
_exptl_crystal_description Block
_exptl_crystal_F_000 740
_exptl_crystal_size_max .43
_exptl_crystal_size_mid .38
_exptl_crystal_size_min .15
_refine_diff_density_max .592
_refine_diff_density_min -.782
_refine_ls_extinction_coef .0130(10)
_refine_ls_extinction_method 'SHELXL97 (Sheldrick, 1997a)'
_refine_ls_goodness_of_fit_ref 1.091
_refine_ls_hydrogen_treatment constr
_refine_ls_matrix_type full
_refine_ls_number_parameters 413
_refine_ls_number_reflns 5792
_refine_ls_number_restraints 6
_refine_ls_restrained_S_all 1.112
_refine_ls_R_factor_all .039
_refine_ls_R_factor_gt .035
_refine_ls_shift/su_max .001
_refine_ls_shift/su_mean .000
_refine_ls_structure_factor_coef Fsqd
_refine_ls_weighting_details 'calc w = 1/[\s^2^(Fo^2^)+(0.0553P)^2^+1.5612P] where P = (Fo^2^+2Fc^2^)/3'
_refine_ls_weighting_scheme calc
_refine_ls_wR_factor_ref .107
_reflns_number_gt 5263
_reflns_number_total 5792
_reflns_threshold_expression I>2\s(I)
_cod_data_source_file gd1054.cif
_cod_data_source_block I
_cod_depositor_comments
;
The following automatic conversions were performed:
'_symmetry_cell_setting' value 'Triclinic' changed to 'triclinic'
according to '/home/saulius/struct/CIF-dictionaries/cif_core.dic'
dictionary named 'cif_core.dic' version 2.4.1 from 2010-06-29.

Automatic conversion script
Id: cif_fix_enum 1527 2010-12-29 10:47:43Z saulius 

The following automatic conversions were performed:

'_symmetry_cell_setting' value 'Triclinic' changed to 'triclinic'
according to /home/saulius/struct/CIF-dictionaries/cif_core.dic
dictionary named 'cif_core.dic' version 2.4.1 from 2010-06-29.

Automatic conversion script
Id: cif_fix_values 1715 2011-07-08 13:25:40Z adriana 
;
_cod_original_cell_volume 1706.43(2)
_cod_database_code 2010526
_cod_database_fobs_code 2010526

loop_
_symmetry_equiv_pos_as_xyz
'x, y, z'
'-x, -y, -z'

loop_
_atom_site_label
_atom_site_fract_x
_atom_site_fract_y
_atom_site_fract_z
_atom_site_U_iso_or_equiv
_atom_site_adp_type
_atom_site_calc_flag
_atom_site_refinement_flags
_atom_site_occupancy
_atom_site_disorder_assembly
_atom_site_disorder_group
_atom_site_type_symbol
Ag1 .78510(2) .38529(2) .27978(2) .04360(10) Uani d . 1 . . Ag
P1 .61037(8) .57128(8) .25834(7) .0396(2) Uani d . 1 . . P
P2 .88000(9) .21779(8) .17013(7) .0400(2) Uani d . 1 . . P
O1 .9543(5) .4029(5) .3208(5) .139(2) Uani d . 1 A . O
O2 .8539(3) .3029(3) .4444(3) .0740(10) Uani d . 1 A . O
O3 1.0590(10) .3943(9) .4790(10) .145(3) Uani d PD .50 A 1 O
O3' .9760(10) .2750(10) .5859(8) .145(3) Uani d PD .50 A 2 O
C1 .4779(3) .5492(3) .2553(3) .0450(10) Uani d . 1 . . C
C2 .4424(4) .5817(4) .1592(4) .0590(10) Uani d . 1 . . C
C3 .3474(5) .5546(5) .1587(5) .0770(10) Uani d . 1 . . C
C4 .2862(5) .4992(5) .2530(5) .0760(10) Uani d . 1 . . C
C5 .3200(5) .4667(4) .3491(5) .0750(10) Uani d . 1 . . C
C6 .4173(4) .4903(4) .3488(4) .0610(10) Uani d . 1 . . C
C7 .6506(3) .6616(3) .1248(3) .0450(10) Uani d . 1 . . C
C8 .6047(4) .7830(3) .1154(4) .0570(10) Uani d . 1 . . C
C9 .6397(5) .8473(4) .0116(4) .0710(10) Uani d . 1 . . C
C10 .7192(5) .7895(5) -.0825(4) .0690(10) Uani d . 1 . . C
C11 .7647(4) .6684(4) -.0750(4) .0630(10) Uani d . 1 . . C
C12 .7315(4) .6051(4) .0286(3) .0540(10) Uani d . 1 . . C
C13 .5428(3) .6725(3) .3640(3) .0420(10) Uani d . 1 . . C
C14 .6266(4) .7040(4) .3796(4) .0610(10) Uani d . 1 . . C
C15 .5832(5) .7847(5) .4532(4) .0740(10) Uani d . 1 . . C
C16 .4559(5) .8337(4) .5125(4) .0730(10) Uani d . 1 . . C
C17 .3742(4) .8009(4) .4988(4) .0650(10) Uani d . 1 . . C
C18 .4154(4) .7209(3) .4249(3) .0500(10) Uani d . 1 . . C
C19 1.0181(3) .0903(3) .1946(3) .0420(10) Uani d . 1 . . C
C20 1.0246(4) .0575(4) .3028(4) .0660(10) Uani d . 1 . . C
C21 1.1275(5) -.0413(5) .3241(4) .087(2) Uani d . 1 . . C
C22 1.2233(5) -.1041(4) .2392(4) .0730(10) Uani d . 1 . . C
C23 1.2196(4) -.0697(4) .1315(4) .0600(10) Uani d . 1 . . C
C24 1.1166(4) .0267(3) .1092(3) .0510(10) Uani d . 1 . . C
C25 .7685(3) .1572(3) .1833(3) .0430(10) Uani d . 1 . . C
C26 .7960(4) .0374(4) .2022(4) .0570(10) Uani d . 1 . . C
C27 .7075(5) -.0035(4) .2100(4) .0710(10) Uani d . 1 . . C
C28 .5917(5) .0750(5) .1999(4) .0750(10) Uani d . 1 . . C
C29 .5624(4) .1945(5) .1815(5) .0740(10) Uani d . 1 . . C
C30 .6504(4) .2347(4) .1751(4) .0590(10) Uani d . 1 . . C
C31 .9364(3) .2616(3) .0196(3) .0410(10) Uani d . 1 . . C
C32 .9976(4) .3381(4) -.0169(3) .0530(10) Uani d . 1 . . C
C33 1.0413(4) .3744(4) -.1303(4) .0620(10) Uani d . 1 . . C
C34 1.0248(4) .3349(4) -.2093(3) .0600(10) Uani d . 1 . . C
C35 .9652(4) .2593(4) -.1743(3) .0570(10) Uani d . 1 . . C
C36 .9209(4) .2222(3) -.0601(3) .0510(10) Uani d . 1 . . C
C37 .9356(4) .3421(4) .4098(4) .0600(10) Uani d . 1 . . C
C38 1.0197(6) .3108(5) .4777(6) .094(2) Uani d PD .50 A 1 C
C39 1.112(2) .1841(8) .485(2) .117(4) Uani d PD .50 A 1 C
C38' 1.0197(6) .3108(5) .4777(6) .094(2) Uani d P .50 A 2 C
C39' 1.1560(10) .2250(10) .4180(10) .117(4) Uani d PD .50 A 2 C
H2 .4820 .6214 .0955 .088 Uiso calc R 1 . . H
H3 .3254 .5743 .0938 .116 Uiso calc R 1 . . H
H4 .2214 .4834 .2524 .114 Uiso calc R 1 . . H
H5 .2781 .4295 .4133 .112 Uiso calc R 1 . . H
H6 .4422 .4661 .4126 .091 Uiso calc R 1 . . H
H8 .5501 .8222 .1788 .086 Uiso calc R 1 . . H
H9 .6092 .9288 .0061 .106 Uiso calc R 1 . . H
H10 .7426 .8323 -.1516 .103 Uiso calc R 1 . . H
H11 .8171 .6297 -.1390 .095 Uiso calc R 1 . . H
H12 .7638 .5235 .0340 .081 Uiso calc R 1 . . H
H14 .7126 .6706 .3401 .092 Uiso calc R 1 . . H
H15 .6398 .8059 .4628 .111 Uiso calc R 1 . . H
H16 .4260 .8889 .5614 .110 Uiso calc R 1 . . H
H17 .2886 .8329 .5402 .097 Uiso calc R 1 . . H
H18 .3582 .7000 .4162 .074 Uiso calc R 1 . . H
H20 .9609 .1009 .3611 .099 Uiso calc R 1 . . H
H21 1.1305 -.0646 .3973 .131 Uiso calc R 1 . . H
H22 1.2910 -.1701 .2546 .109 Uiso calc R 1 . . H
H23 1.2860 -.1110 .0730 .090 Uiso calc R 1 . . H
H24 1.1140 .0487 .0358 .076 Uiso calc R 1 . . H
H26 .8741 -.0160 .2098 .085 Uiso calc R 1 . . H
H27 .7269 -.0839 .2220 .107 Uiso calc R 1 . . H
H28 .5327 .0475 .2054 .113 Uiso calc R 1 . . H
H29 .4845 .2475 .1735 .111 Uiso calc R 1 . . H
H30 .6296 .3152 .1651 .088 Uiso calc R 1 . . H
H32 1.0091 .3651 .0354 .080 Uiso calc R 1 . . H
H33 1.0821 .4256 -.1538 .093 Uiso calc R 1 . . H
H34 1.0540 .3597 -.2855 .090 Uiso calc R 1 . . H
H35 .9543 .2324 -.2271 .085 Uiso calc R 1 . . H
H36 .8807 .1707 -.0372 .076 Uiso calc R 1 . . H
H38 .9585 .3124 .5538 .142 Uiso calc PR .50 A 1 H
H3A 1.1089 .3641 .5275 .218 Uiso calc PR .00 A 1 H
H3B .9859 .4639 .5050 .218 Uiso calc PR .50 A 1 H
H3C 1.1082 .4132 .4035 .218 Uiso calc PR .00 A 1 H
H39A 1.1566 .1726 .5349 .176 Uiso calc PR .50 A 1 H
H39B 1.1715 .1656 .4114 .176 Uiso calc PR .50 A 1 H
H39C 1.0668 .1337 .5135 .176 Uiso calc PR .50 A 1 H
H38' 1.0272 .3838 .4758 .142 Uiso calc PR .50 A 2 H
H3'1 1.0349 .2603 .6225 .218 Uiso calc PR .00 A 2 H
H3'2 .9648 .2042 .5931 .218 Uiso calc PR .50 A 2 H
H3'3 .8959 .3350 .6204 .218 Uiso calc PR .00 A 2 H
H39D 1.2081 .2038 .4635 .176 Uiso calc PR .50 A 2 H
H39E 1.1901 .2625 .3459 .176 Uiso calc PR .50 A 2 H
H39F 1.1525 .1554 .4081 .176 Uiso calc PR .50 A 2 H

loop_
_atom_site_aniso_label
_atom_site_aniso_U_11
_atom_site_aniso_U_22
_atom_site_aniso_U_33
_atom_site_aniso_U_12
_atom_site_aniso_U_13
_atom_site_aniso_U_23
Ag1 .0456(2) .0409(2) .0435(2) -.01080(10) -.01960(10) -.00690(10)
P1 .0387(5) .0385(5) .0389(5) -.0108(4) -.0144(4) -.0055(3)
P2 .0440(5) .0356(4) .0393(5) -.0100(4) -.0176(4) -.0068(3)
O1 .143(4) .167(5) .148(4) -.115(4) -.106(4) .106(4)
O2 .061(2) .111(3) .055(2) -.042(2) -.022(2) .000(2)
O3 .147(7) .201(9) .135(7) -.079(6) -.082(6) -.013(6)
O3' .147(7) .201(9) .135(7) -.079(6) -.082(6) -.013(6)
C1 .043(2) .036(2) .057(2) -.009(2) -.024(2) -.006(2)
C2 .053(2) .065(3) .059(2) -.015(2) -.027(2) -.009(2)
C3 .067(3) .090(4) .088(4) -.022(3) -.047(3) -.015(3)
C4 .058(3) .077(3) .109(4) -.025(2) -.040(3) -.016(3)
C5 .064(3) .071(3) .097(4) -.036(2) -.031(3) .003(3)
C6 .064(3) .059(2) .069(3) -.031(2) -.033(2) .008(2)
C7 .044(2) .045(2) .045(2) -.015(2) -.017(2) -.005(2)
C8 .060(2) .045(2) .056(2) -.015(2) -.014(2) -.005(2)
C9 .081(3) .057(3) .066(3) -.029(2) -.025(2) .009(2)
C10 .075(3) .087(3) .052(2) -.046(3) -.025(2) .012(2)
C11 .069(3) .082(3) .044(2) -.038(2) -.014(2) -.009(2)
C12 .056(2) .057(2) .046(2) -.020(2) -.014(2) -.011(2)
C13 .044(2) .044(2) .036(2) -.016(2) -.0130(10) -.0040(10)
C14 .053(2) .083(3) .055(2) -.034(2) -.006(2) -.025(2)
C15 .089(3) .094(4) .062(3) -.056(3) -.016(2) -.021(2)
C16 .091(4) .074(3) .052(2) -.032(3) -.010(2) -.024(2)
C17 .059(2) .069(3) .048(2) -.013(2) -.007(2) -.018(2)
C18 .045(2) .054(2) .041(2) -.014(2) -.013(2) -.005(2)
C19 .045(2) .035(2) .046(2) -.011(2) -.021(2) -.0040(10)
C20 .068(3) .066(3) .047(2) -.009(2) -.026(2) -.003(2)
C21 .087(4) .086(4) .059(3) .001(3) -.044(3) .003(3)
C22 .067(3) .056(3) .081(3) .002(2) -.043(3) -.006(2)
C23 .053(2) .048(2) .074(3) -.004(2) -.026(2) -.017(2)
C24 .058(2) .042(2) .050(2) -.011(2) -.025(2) -.007(2)
C25 .048(2) .044(2) .037(2) -.018(2) -.011(2) -.0090(10)
C26 .058(2) .051(2) .059(2) -.023(2) -.014(2) -.008(2)
C27 .077(3) .061(3) .079(3) -.036(3) -.013(2) -.015(2)
C28 .067(3) .096(4) .079(3) -.043(3) -.011(2) -.031(3)
C29 .055(3) .080(3) .094(4) -.021(2) -.025(2) -.028(3)
C30 .048(2) .053(2) .076(3) -.013(2) -.023(2) -.016(2)
C31 .042(2) .036(2) .042(2) -.0090(10) -.018(2) -.0040(10)
C32 .050(2) .056(2) .057(2) -.023(2) -.016(2) -.010(2)
C33 .053(2) .061(3) .068(3) -.028(2) -.015(2) .003(2)
C34 .047(2) .065(3) .045(2) -.011(2) -.013(2) .004(2)
C35 .064(2) .061(2) .045(2) -.021(2) -.024(2) -.004(2)
C36 .064(2) .047(2) .045(2) -.023(2) -.022(2) -.003(2)
C37 .070(3) .061(3) .061(3) -.029(2) -.034(2) .000(2)
C38 .109(5) .096(4) .121(5) -.048(4) -.079(4) .003(4)
C39 .140(10) .102(9) .150(10) -.036(7) -.110(10) .015(7)
C38' .109(5) .096(4) .121(5) -.048(4) -.079(4) .003(4)
C39' .140(10) .102(9) .150(10) -.036(7) -.110(10) .015(7)

loop_
_atom_type_symbol
_atom_type_description
_atom_type_scat_dispersion_real
_atom_type_scat_dispersion_imag
_atom_type_scat_source
C C .0033 .0016 'International Tables Vol C Tables 4.2.6.8 and 6.1.1.4'
H H .0000 .0000 'International Tables Vol C Tables 4.2.6.8 and 6.1.1.4'
O O .0106 .0060 'International Tables Vol C Tables 4.2.6.8 and 6.1.1.4'
P P .1023 .0942 'International Tables Vol C Tables 4.2.6.8 and 6.1.1.4'
Ag Ag -.8971 1.1015 'International Tables Vol C Tables 4.2.6.8 and 6.1.1.4'

loop_
_geom_angle_atom_site_label_1
_geom_angle_atom_site_label_2
_geom_angle_atom_site_label_3
_geom_angle
_geom_angle_publ_flag
P1 Ag1 P2 126.15(3) yes
P1 Ag1 O1 114.60(10) yes
P1 Ag1 O2 126.50(10) yes
P2 Ag1 O1 109.7(2) yes
P2 Ag1 O2 104.70(10) yes
O1 Ag1 O2 51.30(10) yes
C1 P1 C7 103.4(2) no
C1 P1 C13 106.2(2) no
C13 P1 C7 103.3(2) no
C13 P1 Ag1 117.20(10) no
C1 P1 Ag1 111.80(10) no
C7 P1 Ag1 113.60(10) no
C19 P2 C25 105.1(2) no
C19 P2 C31 103.0(2) no
C25 P2 C31 103.6(2) no
C19 P2 Ag1 118.40(10) no
C25 P2 Ag1 113.90(10) no
C31 P2 Ag1 111.40(10) no
C37 O1 Ag1 91.0(3) no
C37 O2 Ag1 94.7(3) no
O1 C37 O2 122.9(4) no
O1 C37 C38 118.0(5) no
O2 C37 C38 119.1(4) no
C6 C1 C2 118.9(4) no
C6 C1 P1 118.9(3) no
C2 C1 P1 122.1(3) no
C1 C2 C3 119.7(4) no
C4 C3 C2 120.6(4) no
C3 C4 C5 120.4(4) no
C4 C5 C6 119.2(5) no
C1 C6 C5 121.2(4) no
C8 C7 C12 118.6(4) no
C8 C7 P1 123.1(3) no
C12 C7 P1 118.3(3) no
C7 C8 C9 120.7(4) no
C10 C9 C8 119.7(4) no
C9 C10 C11 120.5(4) no
C12 C11 C10 119.5(4) no
C7 C12 C11 121.1(4) no
C18 C13 C14 119.2(3) no
C18 C13 P1 124.3(3) no
C14 C13 P1 116.4(3) no
C15 C14 C13 120.5(4) no
C16 C15 C14 119.8(4) no
C17 C16 C15 119.6(4) no
C16 C17 C18 121.5(4) no
C17 C18 C13 119.3(4) no
C24 C19 C20 118.8(3) no
C24 C19 P2 122.6(3) no
C20 C19 P2 118.6(3) no
C19 C20 C21 119.6(4) no
C22 C21 C20 121.0(4) no
C21 C22 C23 119.6(4) no
C22 C23 C24 120.1(4) no
C19 C24 C23 120.8(4) no
C30 C25 C26 118.4(4) no
C30 C25 P2 118.3(3) no
C26 C25 P2 123.2(3) no
C27 C26 C25 120.5(4) no
C28 C27 C26 120.0(4) no
C27 C28 C29 120.4(4) no
C28 C29 C30 119.4(5) no
C25 C30 C29 121.3(4) no
C32 C31 C36 118.6(3) no
C32 C31 P2 118.5(3) no
C36 C31 P2 122.9(3) no
C33 C32 C31 120.5(4) no
C32 C33 C34 120.4(4) no
C35 C34 C33 119.6(4) no
C34 C35 C36 120.4(4) no
C35 C36 C31 120.5(4) no
O3 C38 C37 118.1(6) no
O3 C38 C39 116.7(8) no
C37 C38 C39 116.5(7) no

loop_
_geom_bond_atom_site_label_1
_geom_bond_atom_site_label_2
_geom_bond_site_symmetry_2
_geom_bond_distance
_geom_bond_publ_flag
Ag1 P1 . 2.4345(9) yes
Ag1 P2 . 2.4671(9) yes
Ag1 O1 . 2.508(4) yes
Ag1 O2 . 2.425(3) yes
P1 C1 . 1.832(4) no
P1 C7 . 1.832(4) no
P1 C13 . 1.830(4) no
P2 C19 . 1.830(3) no
P2 C25 . 1.829(4) no
P2 C31 . 1.819(4) no
O1 C37 . 1.210(6) no
O2 C37 . 1.222(5) no
C37 C38 . 1.493(6) no
C1 C6 . 1.384(6) no
C1 C2 . 1.390(5) no
C2 C3 . 1.394(6) no
C3 C4 . 1.368(8) no
C4 C5 . 1.379(7) no
C5 C6 . 1.388(6) no
C7 C8 . 1.384(5) no
C7 C12 . 1.391(5) no
C8 C9 . 1.395(6) no
C9 C10 . 1.374(7) no
C10 C11 . 1.383(7) no
C11 C12 . 1.384(6) no
C13 C18 . 1.384(5) no
C13 C14 . 1.389(5) no
C14 C15 . 1.382(6) no
C15 C16 . 1.379(7) no
C16 C17 . 1.363(7) no
C17 C18 . 1.383(6) no
C19 C24 . 1.380(5) no
C19 C20 . 1.382(5) no
C20 C21 . 1.395(6) no
C21 C22 . 1.362(7) no
C22 C23 . 1.365(7) no
C23 C24 . 1.389(5) no
C25 C30 . 1.385(5) no
C25 C26 . 1.389(5) no
C26 C27 . 1.395(6) no
C27 C28 . 1.373(7) no
C28 C29 . 1.382(7) no
C29 C30 . 1.389(6) no
C31 C32 . 1.390(5) no
C31 C36 . 1.386(5) no
C32 C33 . 1.381(6) no
C33 C34 . 1.386(6) no
C34 C35 . 1.367(6) no
C35 C36 . 1.393(6) no
C38 O3 . 1.375(8) no
C38 C39 . 1.510(9) no
